data_7203799
loop_
_publ_author_name
'Trivedi, Darshak R.'
'Ballabh, Amar'
'Dastidar, Parthasarathi'

_publ_section_title
;
 Facile preparation and structure--property correlation of low
 molecular mass organic gelators derived from simple organic salts
;
_journal_issue 26
_journal_name_full 'Journal of Materials Chemistry'
_journal_page_first 2606
_journal_paper_doi 10.1039/b504969e
_journal_volume 15
_journal_year 2005
_chemical_formula_sum 'C21 H30 N2 O4'
_chemical_formula_weight 374.47
_chemical_name_systematic
;
?
;
_space_group_IT_number 15
_symmetry_cell_setting monoclinic
_symmetry_space_group_name_Hall '-C 2yc'
_symmetry_space_group_name_H-M 'C 1 2/c 1'
_atom_sites_solution_hydrogens geom
_atom_sites_solution_primary direct
_atom_sites_solution_secondary difmap
_audit_creation_method SHELXL-97
_cell_angle_alpha 90.00
_cell_angle_beta 115.8200(10)
_cell_angle_gamma 90.00
_cell_formula_units_Z 8
_cell_length_a 27.352(2)
_cell_length_b 8.2035(6)
_cell_length_c 19.4855(14)
_cell_measurement_temperature 293(2)
_cell_volume 3935.7(5)
_computing_cell_refinement 'BRUKER AXS SMART 3'
_computing_data_collection 'BRUKER AXS SMART 3'
_computing_data_reduction 'BRUKER AXS SMART 3'
_computing_molecular_graphics 'PLATON'; 'MERCURY 1.2'
_computing_structure_refinement 'SHELXL-97 (Sheldrick, 1997)'
_computing_structure_solution 'SHELXS-97 (Sheldrick, 1990)'
_diffrn_ambient_temperature 293(2)
_diffrn_detector_area_resol_mean 0.3
_diffrn_measured_fraction_theta_full 0.461
_diffrn_measured_fraction_theta_max 0.461
_diffrn_measurement_device_type 'BRUKER SMART CCD AREA DETECTOR'
_diffrn_measurement_method PHI-OMEGA
_diffrn_radiation_monochromator graphite
_diffrn_radiation_source 'fine-focus sealed tube'
_diffrn_radiation_type MoK\a
_diffrn_radiation_wavelength 0.71073
_diffrn_reflns_av_R_equivalents 0.0143
_diffrn_reflns_av_sigmaI/netI 0.0169
_diffrn_reflns_limit_h_max 28
_diffrn_reflns_limit_h_min -29
_diffrn_reflns_limit_k_max 8
_diffrn_reflns_limit_k_min -8
_diffrn_reflns_limit_l_max 20
_diffrn_reflns_limit_l_min -17
_diffrn_reflns_number 7600
_diffrn_reflns_theta_full 22.50
_diffrn_reflns_theta_max 22.50
_diffrn_reflns_theta_min 2.19
_diffrn_standards_decay_% '<10 %'
_exptl_absorpt_coefficient_mu 0.087
_exptl_absorpt_correction_type SADABS
_exptl_crystal_colour BROWN
_exptl_crystal_density_diffrn 1.264
_exptl_crystal_density_method 'not measured'
_exptl_crystal_description PLATE
_exptl_crystal_F_000 1616
_exptl_crystal_size_max 0.35mm
_exptl_crystal_size_mid 0.26mm
_exptl_crystal_size_min 0.08mm
_refine_diff_density_max 0.192
_refine_diff_density_min -0.154
_refine_diff_density_rms 0.029
_refine_ls_extinction_method none
_refine_ls_goodness_of_fit_ref 1.059
_refine_ls_hydrogen_treatment constr
_refine_ls_matrix_type full
_refine_ls_number_parameters 246
_refine_ls_number_reflns 2573
_refine_ls_number_restraints 0
_refine_ls_restrained_S_all 1.059
_refine_ls_R_factor_all 0.0373
_refine_ls_R_factor_gt 0.0349
_refine_ls_shift/su_max 0.000
_refine_ls_shift/su_mean 0.000
_refine_ls_structure_factor_coef Fsqd
_refine_ls_weighting_details 'w=1/[\s^2^(Fo^2^)+(0.0493P)^2^+2.3125P] where P=(Fo^2^+2Fc^2^)/3'
_refine_ls_weighting_scheme calc
_refine_ls_wR_factor_gt 0.0941
_refine_ls_wR_factor_ref 0.0962
_reflns_number_gt 2371
_reflns_number_total 2573
_reflns_threshold_expression >2sigma(I)
_cod_data_source_file b504969e.txt
_cod_data_source_block dt0938
_cod_depositor_comments
;
The following automatic conversions were performed:
'_symmetry_cell_setting' value 'MONOCLINIC' changed to 'monoclinic'
according to '/home/saulius/struct/CIF-dictionaries/cif_core.dic'
dictionary named 'cif_core.dic' version 2.4.1 from 2010-06-29.

Automatic conversion script
Id: cif_fix_enum 1527 2010-12-29 10:47:43Z saulius 

The following automatic conversions were performed:

'_refine_ls_weighting_scheme' value '
calc w=1/[\s^2^(Fo^2^)+(0.0493P)^2^+2.3125P] where
P=(Fo^2^+2Fc^2^)/3' was changed to 'calc'. New tag
'_refine_ls_weighting_details' was created. The value of the new tag
was set to 'w=1/[\s^2^(Fo^2^)+(0.0493P)^2^+2.3125P] where
P=(Fo^2^+2Fc^2^)/3'.

Automatic conversion script
Id: cif_fix_values 3143 2015-03-26 13:38:13Z robertas 
;
_cod_original_cell_volume 3935.8(5)
_cod_original_sg_symbol_H-M C2/c
_cod_database_code 7203799

loop_
_symmetry_equiv_pos_as_xyz
'x, y, z'
'-x, y, -z+1/2'
'x+1/2, y+1/2, z'
'-x+1/2, y+1/2, -z+1/2'
'-x, -y, -z'
'x, -y, z-1/2'
'-x+1/2, -y+1/2, -z'
'x+1/2, -y+1/2, z-1/2'

loop_
_atom_site_label
_atom_site_type_symbol
_atom_site_fract_x
_atom_site_fract_y
_atom_site_fract_z
_atom_site_U_iso_or_equiv
_atom_site_adp_type
_atom_site_occupancy
_atom_site_calc_flag
_atom_site_refinement_flags
_atom_site_disorder_assembly
_atom_site_disorder_group
N1 N 0.49925(6) 0.30574(18) 0.53527(8) 0.0469(4) Uani 1 d . . .
N2 N 0.19412(5) -0.05196(15) 0.47847(7) 0.0325(3) Uani 1 d . . .
O1 O 0.34427(4) -0.13235(14) 0.52103(7) 0.0476(3) Uani 1 d . . .
O2 O 0.27386(4) 0.00148(15) 0.43313(7) 0.0520(3) Uani 1 d . . .
O3 O 0.46434(5) 0.31365(18) 0.55803(8) 0.0651(4) Uani 1 d . . .
O4 O 0.54419(5) 0.3651(2) 0.57019(8) 0.0734(4) Uani 1 d . . .
C1 C 0.32265(6) -0.04143(19) 0.46433(9) 0.0374(4) Uani 1 d . . .
C2 C 0.35701(6) 0.0238(2) 0.42840(9) 0.0391(4) Uani 1 d . . .
H2 H 0.3405 0.0414 0.3760 0.047 Uiso 1 calc R . .
C3 C 0.40913(6) 0.05802(19) 0.46602(9) 0.0392(4) Uani 1 d . . .
H3 H 0.4254 0.0444 0.5187 0.047 Uiso 1 calc R . .
C4 C 0.44335(6) 0.11671(19) 0.42977(9) 0.0377(4) Uani 1 d . . .
C5 C 0.48656(6) 0.22599(19) 0.46178(9) 0.0379(4) Uani 1 d . . .
C6 C 0.51965(7) 0.2659(2) 0.42729(10) 0.0474(4) Uani 1 d . . .
H6 H 0.5482 0.3387 0.4507 0.057 Uiso 1 calc R . .
C7 C 0.51015(7) 0.1981(2) 0.35870(10) 0.0524(5) Uani 1 d . . .
H7 H 0.5324 0.2238 0.3352 0.063 Uiso 1 calc R . .
C8 C 0.46766(7) 0.0920(2) 0.32459(10) 0.0541(5) Uani 1 d . . .
H8 H 0.4606 0.0473 0.2773 0.065 Uiso 1 calc R . .
C9 C 0.43530(7) 0.0513(2) 0.35990(10) 0.0476(4) Uani 1 d . . .
H9 H 0.4071 -0.0226 0.3361 0.057 Uiso 1 calc R . .
C1A C 0.20987(6) 0.01374(19) 0.55772(8) 0.0347(4) Uani 1 d . . .
H1A1 H 0.2198 0.1288 0.5588 0.042 Uiso 1 calc R . .
C2A C 0.25944(6) -0.0803(2) 0.61208(8) 0.0414(4) Uani 1 d . . .
H2A2 H 0.2892 -0.0614 0.5987 0.050 Uiso 1 calc R . .
H2A1 H 0.2514 -0.1961 0.6069 0.050 Uiso 1 calc R . .
C3A C 0.27648(7) -0.0293(3) 0.69435(9) 0.0528(5) Uani 1 d . . .
H3A2 H 0.3065 -0.0969 0.7278 0.063 Uiso 1 calc R . .
H3A1 H 0.2888 0.0830 0.7010 0.063 Uiso 1 calc R . .
C4A C 0.22987(7) -0.0455(3) 0.71606(10) 0.0579(5) Uani 1 d . . .
H4A2 H 0.2198 -0.1593 0.7142 0.069 Uiso 1 calc R . .
H4A1 H 0.2412 -0.0069 0.7678 0.069 Uiso 1 calc R . .
C5A C 0.18144(7) 0.0522(3) 0.66232(9) 0.0556(5) Uani 1 d . . .
H5A2 H 0.1908 0.1671 0.6677 0.067 Uiso 1 calc R . .
H5A1 H 0.1516 0.0371 0.6760 0.067 Uiso 1 calc R . .
C6A C 0.16341(6) 0.0014(2) 0.57992(9) 0.0429(4) Uani 1 d . . .
H6A1 H 0.1502 -0.1100 0.5731 0.052 Uiso 1 calc R . .
H6A2 H 0.1338 0.0709 0.5469 0.052 Uiso 1 calc R . .
C1B C 0.14667(6) 0.02593(19) 0.41384(8) 0.0346(4) Uani 1 d . . .
H1B1 H 0.1150 0.0182 0.4246 0.042 Uiso 1 calc R . .
C2B C 0.13463(6) -0.0680(2) 0.34123(9) 0.0423(4) Uani 1 d . . .
H2B1 H 0.1269 -0.1809 0.3477 0.051 Uiso 1 calc R . .
H2B2 H 0.1662 -0.0655 0.3307 0.051 Uiso 1 calc R . .
C3B C 0.08611(7) 0.0065(2) 0.27460(10) 0.0535(5) Uani 1 d . . .
H3B2 H 0.0800 -0.0514 0.2281 0.064 Uiso 1 calc R . .
H3B1 H 0.0539 -0.0058 0.2831 0.064 Uiso 1 calc R . .
C4B C 0.09518(7) 0.1857(2) 0.26508(10) 0.0550(5) Uani 1 d . . .
H4B2 H 0.1244 0.1970 0.2500 0.066 Uiso 1 calc R . .
H4B1 H 0.0626 0.2313 0.2249 0.066 Uiso 1 calc R . .
C5B C 0.10925(7) 0.2797(2) 0.33814(10) 0.0529(5) Uani 1 d . . .
H5B2 H 0.0779 0.2817 0.3492 0.064 Uiso 1 calc R . .
H5B1 H 0.1180 0.3913 0.3314 0.064 Uiso 1 calc R . .
C6B C 0.15707(7) 0.2042(2) 0.40503(9) 0.0463(4) Uani 1 d . . .
H6B2 H 0.1895 0.2146 0.3970 0.056 Uiso 1 calc R . .
H6B1 H 0.1631 0.2623 0.4514 0.056 Uiso 1 calc R . .
H2N2 H 0.2238 -0.0412 0.4636 0.050(5) Uiso 1 d R . .
H2N1 H 0.1862 -0.1645 0.4808 0.048(5) Uiso 1 d R . .

loop_
_atom_site_aniso_label
_atom_site_aniso_U_11
_atom_site_aniso_U_22
_atom_site_aniso_U_33
_atom_site_aniso_U_23
_atom_site_aniso_U_13
_atom_site_aniso_U_12
N1 0.0422(8) 0.0488(9) 0.0512(9) -0.0015(7) 0.0216(7) -0.0062(7)
N2 0.0300(7) 0.0367(8) 0.0321(7) 0.0016(5) 0.0147(5) -0.0013(5)
O1 0.0489(7) 0.0452(7) 0.0532(7) 0.0074(6) 0.0265(6) -0.0058(5)
O2 0.0348(7) 0.0696(9) 0.0571(7) 0.0054(6) 0.0252(6) -0.0016(6)
O3 0.0610(8) 0.0779(10) 0.0722(9) -0.0211(7) 0.0436(7) -0.0137(7)
O4 0.0512(8) 0.1028(12) 0.0622(8) -0.0241(8) 0.0211(7) -0.0314(8)
C1 0.0378(10) 0.0341(9) 0.0441(9) -0.0066(8) 0.0213(8) -0.0071(7)
C2 0.0358(9) 0.0437(10) 0.0404(9) 0.0022(7) 0.0191(7) -0.0030(7)
C3 0.0389(9) 0.0393(9) 0.0426(9) 0.0037(7) 0.0208(7) 0.0000(7)
C4 0.0307(8) 0.0402(9) 0.0432(9) 0.0043(7) 0.0170(7) 0.0021(7)
C5 0.0335(8) 0.0394(9) 0.0408(9) 0.0029(7) 0.0162(7) 0.0015(7)
C6 0.0387(9) 0.0486(11) 0.0585(11) 0.0026(9) 0.0245(8) -0.0067(8)
C7 0.0529(11) 0.0602(12) 0.0579(11) 0.0024(9) 0.0370(9) -0.0078(9)
C8 0.0595(11) 0.0623(12) 0.0508(10) -0.0055(9) 0.0336(9) -0.0090(10)
C9 0.0437(10) 0.0517(11) 0.0508(10) -0.0067(8) 0.0237(8) -0.0099(8)
C1A 0.0358(8) 0.0362(9) 0.0315(8) -0.0008(7) 0.0141(7) -0.0034(7)
C2A 0.0339(8) 0.0509(10) 0.0376(9) 0.0020(8) 0.0137(7) 0.0006(7)
C3A 0.0459(10) 0.0674(12) 0.0361(9) 0.0012(8) 0.0096(8) 0.0013(9)
C4A 0.0617(12) 0.0761(13) 0.0366(9) 0.0069(9) 0.0221(9) 0.0060(10)
C5A 0.0580(11) 0.0727(13) 0.0429(10) -0.0001(9) 0.0284(9) 0.0082(10)
C6A 0.0374(9) 0.0535(11) 0.0398(9) 0.0019(8) 0.0185(7) 0.0051(8)
C1B 0.0281(8) 0.0430(9) 0.0327(8) 0.0038(7) 0.0132(7) -0.0006(7)
C2B 0.0424(9) 0.0416(10) 0.0386(9) -0.0013(7) 0.0138(7) -0.0071(7)
C3B 0.0502(10) 0.0579(12) 0.0392(10) 0.0009(8) 0.0073(8) -0.0097(9)
C4B 0.0541(11) 0.0599(12) 0.0410(10) 0.0114(9) 0.0115(8) -0.0007(9)
C5B 0.0582(11) 0.0458(10) 0.0495(11) 0.0105(8) 0.0185(9) 0.0073(9)
C6B 0.0527(10) 0.0390(10) 0.0398(9) -0.0005(7) 0.0133(8) 0.0001(8)

loop_
_atom_type_symbol
_atom_type_description
_atom_type_scat_dispersion_real
_atom_type_scat_dispersion_imag
_atom_type_scat_source
C C 0.0033 0.0016 'International Tables Vol C Tables 4.2.6.8 and 6.1.1.4'
H H 0.0000 0.0000 'International Tables Vol C Tables 4.2.6.8 and 6.1.1.4'
N N 0.0061 0.0033 'International Tables Vol C Tables 4.2.6.8 and 6.1.1.4'
O O 0.0106 0.0060 'International Tables Vol C Tables 4.2.6.8 and 6.1.1.4'

loop_
_geom_angle_atom_site_label_1
_geom_angle_atom_site_label_2
_geom_angle_atom_site_label_3
_geom_angle
_geom_angle_site_symmetry_1
_geom_angle_site_symmetry_3
_geom_angle_publ_flag
O3 N1 O4 122.43(15) . . ?
O3 N1 C5 119.22(13) . . ?
O4 N1 C5 118.32(14) . . ?
C1B N2 C1A 117.59(11) . . ?
C1B N2 H2N2 103.9 . . ?
C1A N2 H2N2 111.5 . . ?
C1B N2 H2N1 108.7 . . ?
C1A N2 H2N1 105.4 . . ?
H2N2 N2 H2N1 109.7 . . ?
O1 C1 O2 126.29(14) . 1 ?
O1 C1 O2 126.29(14) . . ?
O1 C1 C2 118.45(14) . . ?
O2 C1 C2 115.26(15) 1 . ?
O2 C1 C2 115.26(15) . . ?
C3 C2 C1 124.34(15) . . ?
C3 C2 H2 117.8 . . ?
C1 C2 H2 117.8 . . ?
C2 C3 C4 124.08(15) . . ?
C2 C3 H3 118.0 . . ?
C4 C3 H3 118.0 . . ?
C9 C4 C5 115.36(14) . . ?
C9 C4 C3 118.66(14) . . ?
C5 C4 C3 125.83(14) . . ?
C6 C5 C4 122.80(15) . . ?
C6 C5 N1 116.18(14) . . ?
C4 C5 N1 121.02(13) . . ?
C7 C6 C5 119.63(16) . . ?
C7 C6 H6 120.2 . . ?
C5 C6 H6 120.2 . . ?
C6 C7 C8 119.59(15) . . ?
C6 C7 H7 120.2 . . ?
C8 C7 H7 120.2 . . ?
C7 C8 C9 120.37(17) . . ?
C7 C8 H8 119.8 . . ?
C9 C8 H8 119.8 . . ?
C8 C9 C4 122.24(16) . . ?
C8 C9 H9 118.9 . . ?
C4 C9 H9 118.9 . . ?
N2 C1A C6A 111.54(12) . . ?
N2 C1A C2A 107.60(12) . . ?
C6A C1A C2A 111.86(13) . . ?
N2 C1A H1A1 108.6 . . ?
C6A C1A H1A1 108.6 . . ?
C2A C1A H1A1 108.6 . . ?
C1A C2A C3A 111.48(14) . . ?
C1A C2A H2A2 109.3 . . ?
C3A C2A H2A2 109.3 . . ?
C1A C2A H2A1 109.3 . . ?
C3A C2A H2A1 109.3 . . ?
H2A2 C2A H2A1 108.0 . . ?
C4A C3A C2A 111.21(14) . . ?
C4A C3A H3A2 109.4 . . ?
C2A C3A H3A2 109.4 . . ?
C4A C3A H3A1 109.4 . . ?
C2A C3A H3A1 109.4 . . ?
H3A2 C3A H3A1 108.0 . . ?
C5A C4A C3A 110.52(15) . . ?
C5A C4A H4A2 109.5 . . ?
C3A C4A H4A2 109.5 . . ?
C5A C4A H4A1 109.5 . . ?
C3A C4A H4A1 109.5 . . ?
H4A2 C4A H4A1 108.1 . . ?
C4A C5A C6A 111.72(15) . . ?
C4A C5A H5A2 109.3 . . ?
C6A C5A H5A2 109.3 . . ?
C4A C5A H5A1 109.3 . . ?
C6A C5A H5A1 109.3 . . ?
H5A2 C5A H5A1 107.9 . . ?
C1A C6A C5A 110.93(14) . . ?
C1A C6A H6A1 109.5 . . ?
C5A C6A H6A1 109.5 . . ?
C1A C6A H6A2 109.5 . . ?
C5A C6A H6A2 109.5 . . ?
H6A1 C6A H6A2 108.0 . . ?
N2 C1B C6B 111.70(12) . . ?
N2 C1B C2B 108.88(12) . . ?
C6B C1B C2B 111.12(13) . . ?
N2 C1B H1B1 108.3 . . ?
C6B C1B H1B1 108.3 . . ?
C2B C1B H1B1 108.3 . . ?
C1B C2B C3B 110.25(14) . . ?
C1B C2B H2B1 109.6 . . ?
C3B C2B H2B1 109.6 . . ?
C1B C2B H2B2 109.6 . . ?
C3B C2B H2B2 109.6 . . ?
H2B1 C2B H2B2 108.1 . . ?
C4B C3B C2B 111.43(14) . . ?
C4B C3B H3B2 109.3 . . ?
C2B C3B H3B2 109.3 . . ?
C4B C3B H3B1 109.3 . . ?
C2B C3B H3B1 109.3 . . ?
H3B2 C3B H3B1 108.0 . . ?
C5B C4B C3B 111.52(15) . . ?
C5B C4B H4B2 109.3 . . ?
C3B C4B H4B2 109.3 . . ?
C5B C4B H4B1 109.3 . . ?
C3B C4B H4B1 109.3 . . ?
H4B2 C4B H4B1 108.0 . . ?
C4B C5B C6B 111.75(15) . . ?
C4B C5B H5B2 109.3 . . ?
C6B C5B H5B2 109.3 . . ?
C4B C5B H5B1 109.3 . . ?
C6B C5B H5B1 109.3 . . ?
H5B2 C5B H5B1 107.9 . . ?
C1B C6B C5B 110.91(14) . . ?
C1B C6B H6B2 109.5 . . ?
C5B C6B H6B2 109.5 . . ?
C1B C6B H6B1 109.5 . . ?
C5B C6B H6B1 109.5 . . ?
H6B2 C6B H6B1 108.0 . . ?

loop_
_geom_bond_atom_site_label_1
_geom_bond_atom_site_label_2
_geom_bond_distance
_geom_bond_site_symmetry_2
_geom_bond_publ_flag
N1 O3 1.2172(17) . ?
N1 O4 1.2177(18) . ?
N1 C5 1.472(2) . ?
N2 C1B 1.5015(19) . ?
N2 C1A 1.5104(18) . ?
N2 H2N2 0.9778 . ?
N2 H2N1 0.9538 . ?
O1 C1 1.2479(19) . ?
O2 C1 1.2521(19) . ?
C1 O2 1.2521(19) 1 ?
C1 C2 1.494(2) . ?
C2 C3 1.318(2) . ?
C2 H2 0.9300 . ?
C3 C4 1.477(2) . ?
C3 H3 0.9300 . ?
C4 C9 1.389(2) . ?
C4 C5 1.395(2) . ?
C5 C6 1.381(2) . ?
C6 C7 1.364(2) . ?
C6 H6 0.9300 . ?
C7 C8 1.370(3) . ?
C7 H7 0.9300 . ?
C8 C9 1.378(2) . ?
C8 H8 0.9300 . ?
C9 H9 0.9300 . ?
C1A C6A 1.514(2) . ?
C1A C2A 1.518(2) . ?
C1A H1A1 0.9800 . ?
C2A C3A 1.520(2) . ?
C2A H2A2 0.9700 . ?
C2A H2A1 0.9700 . ?
C3A C4A 1.514(2) . ?
C3A H3A2 0.9700 . ?
C3A H3A1 0.9700 . ?
C4A C5A 1.512(3) . ?
C4A H4A2 0.9700 . ?
C4A H4A1 0.9700 . ?
C5A C6A 1.518(2) . ?
C5A H5A2 0.9700 . ?
C5A H5A1 0.9700 . ?
C6A H6A1 0.9700 . ?
C6A H6A2 0.9700 . ?
C1B C6B 1.514(2) . ?
C1B C2B 1.516(2) . ?
C1B H1B1 0.9800 . ?
C2B C3B 1.523(2) . ?
C2B H2B1 0.9700 . ?
C2B H2B2 0.9700 . ?
C3B C4B 1.516(3) . ?
C3B H3B2 0.9700 . ?
C3B H3B1 0.9700 . ?
C4B C5B 1.514(3) . ?
C4B H4B2 0.9700 . ?
C4B H4B1 0.9700 . ?
C5B C6B 1.519(2) . ?
C5B H5B2 0.9700 . ?
C5B H5B1 0.9700 . ?
C6B H6B2 0.9700 . ?
C6B H6B1 0.9700 . ?

loop_
_geom_hbond_atom_site_label_D
_geom_hbond_atom_site_label_H
_geom_hbond_atom_site_label_A
_geom_hbond_distance_DH
_geom_hbond_distance_HA
_geom_hbond_distance_DA
_geom_hbond_angle_DHA
_geom_hbond_site_symmetry_A
N2 H2N2 O2 0.98 1.75 2.7218(15) 173.1 1
N2 H2N1 O1 0.95 1.86 2.7961(16) 167.7 7_546
